data_1564243
loop_
_publ_author_name
'Devkota, Shreedhar'
'Kim, Suyeon'
'Yoo, Seok Yeol'
'Mohandoss, Sonaimuthu'
'Baik, Mu-Hyun'
'Lee, Yong Rok'

_publ_section_title
;
 Ruthenium(II)-catalyzed regioselective direct C4-- and C5--diamidation of
 indoles and mechanistic studies
;
_journal_name_full 'Chemical Science'
_journal_paper_doi 10.1039/D1SC02138A
_journal_year 2021
_chemical_formula_moiety 'C35 H25 N3 O3'
_chemical_formula_sum 'C35 H25 N3 O3'
_chemical_formula_weight 535.58
_chemical_melting_point 536
_chemical_name_systematic N,N'-(3-Formyl-1,2-diphenyl-1H-indole-4,5-diyl)dibenzamide
_space_group_crystal_system orthorhombic
_space_group_IT_number 61
_space_group_name_Hall '-P 2ac 2ab'
_space_group_name_H-M_alt 'P b c a'
_atom_sites_solution_hydrogens mixed
_audit_creation_method SHELXL-2014/7
_audit_update_record
;
2021-03-13 deposited with the CCDC.	2021-07-21 downloaded from the CCDC.
;
_cell_angle_alpha 90
_cell_angle_beta 90
_cell_angle_gamma 90
_cell_formula_units_Z 8
_cell_length_a 12.0479(5)
_cell_length_b 18.5786(9)
_cell_length_c 24.7785(12)
_cell_measurement_reflns_used 9873
_cell_measurement_temperature 223(2)
_cell_measurement_theta_max 27.53
_cell_measurement_theta_min 2.18
_cell_volume 5546.2(4)
_computing_cell_refinement 'Bruker SAINT'
_computing_data_collection 'Bruker APEX3'
_computing_data_reduction 'Bruker SAINT'
_computing_molecular_graphics 'Bruker SHELXTL'
_computing_publication_material 'Bruker SHELXTL'
_computing_structure_refinement 'SHELXL-2014/7 (Sheldrick, 2014)'
_computing_structure_solution 'Bruker SHELXTL'
_diffrn_ambient_temperature 223(2)
_diffrn_measured_fraction_theta_full 0.995
_diffrn_measured_fraction_theta_max 0.996
_diffrn_measurement_device_type 'PHOTON III M14'
_diffrn_measurement_method '\f and \w scans'
_diffrn_radiation_type MoK\a
_diffrn_radiation_wavelength 0.71073
_diffrn_reflns_av_R_equivalents 0.0601
_diffrn_reflns_av_unetI/netI 0.0140
_diffrn_reflns_Laue_measured_fraction_full 0.995
_diffrn_reflns_Laue_measured_fraction_max 0.996
_diffrn_reflns_limit_h_max 16
_diffrn_reflns_limit_h_min -16
_diffrn_reflns_limit_k_max 24
_diffrn_reflns_limit_k_min -24
_diffrn_reflns_limit_l_max 33
_diffrn_reflns_limit_l_min -33
_diffrn_reflns_number 223588
_diffrn_reflns_point_group_measured_fraction_full 0.995
_diffrn_reflns_point_group_measured_fraction_max 0.996
_diffrn_reflns_theta_full 25.242
_diffrn_reflns_theta_max 28.307
_diffrn_reflns_theta_min 2.192
_exptl_absorpt_coefficient_mu 0.083
_exptl_absorpt_correction_T_max 0.7457
_exptl_absorpt_correction_T_min 0.7144
_exptl_absorpt_correction_type multi-scan
_exptl_absorpt_process_details 'Bruker SADABS'
_exptl_crystal_colour colourless
_exptl_crystal_density_diffrn 1.283
_exptl_crystal_description block
_exptl_crystal_F_000 2240
_exptl_crystal_recrystallization_method 'Re-crystallisation from solvent: hexane/EtOAc'
_exptl_crystal_size_max 0.243
_exptl_crystal_size_mid 0.217
_exptl_crystal_size_min 0.074
_refine_diff_density_max 0.223
_refine_diff_density_min -0.205
_refine_diff_density_rms 0.035
_refine_ls_extinction_method none
_refine_ls_goodness_of_fit_ref 1.040
_refine_ls_hydrogen_treatment mixed
_refine_ls_matrix_type full
_refine_ls_number_parameters 378
_refine_ls_number_reflns 6880
_refine_ls_number_restraints 0
_refine_ls_restrained_S_all 1.040
_refine_ls_R_factor_all 0.0597
_refine_ls_R_factor_gt 0.0497
_refine_ls_shift/su_max 0.000
_refine_ls_shift/su_mean 0.000
_refine_ls_structure_factor_coef Fsqd
_refine_ls_weighting_details 'w=1/[\s^2^(Fo^2^)+(0.0505P)^2^+2.5484P] where P=(Fo^2^+2Fc^2^)/3'
_refine_ls_weighting_scheme calc
_refine_ls_wR_factor_gt 0.1250
_refine_ls_wR_factor_ref 0.1322
_reflns_Friedel_coverage 0.000
_reflns_number_gt 5784
_reflns_number_total 6880
_reflns_threshold_expression 'I > 2\s(I)'
_cod_data_source_file d1sc02138a2.cif
_cod_data_source_block SD_736
_cod_depositor_comments
;
The following automatic conversions were performed:

data item '_exptl_absorpt_correction_type' value 'Multi-scan' was
changed to 'multi-scan' in accordance with the
/home/data/users/saulius/crontab/automatic-downloads/rss-feeds/RSC/lib/dictionaries/cif_core.dic
dictionary named 'cif_core.dic' version 2.4.2 last updated on
2011-04-26.

Automatic conversion script
Id: cif_fix_values 7556 2019-12-06 15:28:31Z antanas 
;
_cod_database_code 1564243
_shelx_shelxl_version_number 2014/7
_shelx_space_group_comment
; 
The symmetry employed for this shelxl refinement is uniquely defined 
by the following loop, which should always be used as a source of 
symmetry information in preference to the above space-group names. 
They are only intended as comments. 
;
_shelx_estimated_absorpt_t_min 0.980
_shelx_estimated_absorpt_t_max 0.994

loop_
_space_group_symop_operation_xyz
'x, y, z'
'-x+1/2, -y, z+1/2'
'-x, y+1/2, -z+1/2'
'x+1/2, -y+1/2, -z'
'-x, -y, -z'
'x-1/2, y, -z-1/2'
'x, -y-1/2, z-1/2'
'-x-1/2, y-1/2, z'

loop_
_atom_site_label
_atom_site_type_symbol
_atom_site_fract_x
_atom_site_fract_y
_atom_site_fract_z
_atom_site_U_iso_or_equiv
_atom_site_adp_type
_atom_site_occupancy
_atom_site_site_symmetry_order
_atom_site_calc_flag
_atom_site_refinement_flags_posn
_atom_site_refinement_flags_adp
_atom_site_refinement_flags_occupancy
_atom_site_disorder_assembly
_atom_site_disorder_group
N1 N 0.48880(10) 0.47358(7) 0.40090(5) 0.0380(3) Uani 1 1 d . . . . .
C1 C 0.39790(13) 0.44469(8) 0.42567(6) 0.0395(3) Uani 1 1 d . . . . .
C2 C 0.30773(12) 0.49069(8) 0.41848(6) 0.0387(3) Uani 1 1 d . . . . .
C3 C 0.34668(11) 0.55112(8) 0.38660(5) 0.0342(3) Uani 1 1 d . . . . .
C4 C 0.29789(11) 0.61380(8) 0.36486(5) 0.0331(3) Uani 1 1 d . . . . .
C5 C 0.36630(11) 0.66250(8) 0.33805(6) 0.0338(3) Uani 1 1 d . . . . .
C6 C 0.47831(11) 0.64622(8) 0.32787(6) 0.0366(3) Uani 1 1 d . . . . .
H6 H 0.5218 0.6790 0.3082 0.044 Uiso 1 1 calc R U . . .
C7 C 0.52555(11) 0.58359(8) 0.34596(6) 0.0372(3) Uani 1 1 d . . . . .
H7 H 0.5996 0.5719 0.3379 0.045 Uiso 1 1 calc R U . . .
C8 C 0.45934(11) 0.53830(8) 0.37662(6) 0.0352(3) Uani 1 1 d . . . . .
C9 C 0.59834(13) 0.44367(9) 0.39613(6) 0.0436(4) Uani 1 1 d . . . . .
C10 C 0.68608(14) 0.48018(12) 0.41886(8) 0.0577(5) Uani 1 1 d . . . . .
H10 H 0.6734 0.5224 0.4388 0.069 Uiso 1 1 calc R U . . .
C11 C 0.79310(17) 0.45442(15) 0.41225(10) 0.0792(7) Uani 1 1 d . . . . .
H11 H 0.8533 0.4791 0.4278 0.095 Uiso 1 1 calc R U . . .
C12 C 0.8107(2) 0.39305(16) 0.38309(11) 0.0912(10) Uani 1 1 d . . . . .
H12 H 0.8833 0.3755 0.3785 0.109 Uiso 1 1 calc R U . . .
C13 C 0.7225(3) 0.35677(13) 0.36036(12) 0.0928(10) Uani 1 1 d . . . . .
H13 H 0.7355 0.3146 0.3404 0.111 Uiso 1 1 calc R U . . .
C14 C 0.6148(2) 0.38175(10) 0.36653(9) 0.0665(6) Uani 1 1 d . . . . .
H14 H 0.5546 0.3571 0.3510 0.080 Uiso 1 1 calc R U . . .
C15 C 0.40484(13) 0.37721(8) 0.45709(6) 0.0411(3) Uani 1 1 d . . . . .
C16 C 0.48604(15) 0.36901(10) 0.49690(6) 0.0475(4) Uani 1 1 d . . . . .
H16 H 0.5379 0.4059 0.5029 0.057 Uiso 1 1 calc R U . . .
C17 C 0.49037(17) 0.30697(10) 0.52737(7) 0.0558(5) Uani 1 1 d . . . . .
H17 H 0.5452 0.3018 0.5541 0.067 Uiso 1 1 calc R U . . .
C18 C 0.41520(18) 0.25276(10) 0.51892(7) 0.0601(5) Uani 1 1 d . . . . .
H18 H 0.4183 0.2108 0.5401 0.072 Uiso 1 1 calc R U . . .
C19 C 0.33501(18) 0.25962(10) 0.47947(8) 0.0581(5) Uani 1 1 d . . . . .
H19 H 0.2839 0.2222 0.4736 0.070 Uiso 1 1 calc R U . . .
C20 C 0.32969(15) 0.32164(9) 0.44843(7) 0.0495(4) Uani 1 1 d . . . . .
H20 H 0.2752 0.3261 0.4215 0.059 Uiso 1 1 calc R U . . .
C21 C 0.20347(14) 0.48091(10) 0.44618(7) 0.0507(4) Uani 1 1 d . . . . .
H21 H 0.1937 0.4374 0.4649 0.061 Uiso 1 1 calc R U . . .
O1 O 0.12686(11) 0.52365(8) 0.44766(6) 0.0692(4) Uani 1 1 d . . . . .
N2 N 0.18305(9) 0.62549(7) 0.37278(5) 0.0356(3) Uani 1 1 d . . . . .
H2 H 0.1542(16) 0.5993(10) 0.4000(8) 0.052(5) Uiso 1 1 d . . . . .
C22 C 0.10964(11) 0.64877(8) 0.33519(6) 0.0331(3) Uani 1 1 d . . . . .
O2 O 0.13550(8) 0.66600(6) 0.28879(4) 0.0394(2) Uani 1 1 d . . . . .
C23 C -0.00835(11) 0.65290(8) 0.35348(6) 0.0338(3) Uani 1 1 d . . . . .
C24 C -0.09073(12) 0.65511(9) 0.31445(6) 0.0427(3) Uani 1 1 d . . . . .
H24 H -0.0715 0.6522 0.2777 0.051 Uiso 1 1 calc R U . . .
C25 C -0.20057(13) 0.66152(11) 0.32916(7) 0.0512(4) Uani 1 1 d . . . . .
H25 H -0.2560 0.6620 0.3025 0.061 Uiso 1 1 calc R U . . .
C26 C -0.22943(13) 0.66719(10) 0.38278(7) 0.0518(4) Uani 1 1 d . . . . .
H26 H -0.3043 0.6729 0.3926 0.062 Uiso 1 1 calc R U . . .
C27 C -0.14852(14) 0.66441(11) 0.42192(7) 0.0534(4) Uani 1 1 d . . . . .
H27 H -0.1682 0.6678 0.4585 0.064 Uiso 1 1 calc R U . . .
C28 C -0.03814(13) 0.65662(10) 0.40748(6) 0.0462(4) Uani 1 1 d . . . . .
H28 H 0.0168 0.6538 0.4343 0.055 Uiso 1 1 calc R U . . .
N3 N 0.32384(10) 0.72932(7) 0.31989(5) 0.0370(3) Uani 1 1 d . . . . .
H3 H 0.2627(15) 0.7278(9) 0.3011(7) 0.045(5) Uiso 1 1 d . . . . .
C29 C 0.37006(12) 0.79374(9) 0.33109(6) 0.0417(3) Uani 1 1 d . . . . .
O3 O 0.45337(11) 0.80000(7) 0.35898(6) 0.0677(4) Uani 1 1 d . . . . .
C30 C 0.31295(14) 0.85762(9) 0.30729(6) 0.0446(3) Uani 1 1 d . . . . .
C31 C 0.37412(19) 0.92030(10) 0.30123(8) 0.0603(5) Uani 1 1 d . . . . .
H31 H 0.4482 0.9217 0.3131 0.072 Uiso 1 1 calc R U . . .
C32 C 0.3276(3) 0.98034(11) 0.27813(9) 0.0806(8) Uani 1 1 d . . . . .
H32 H 0.3709 1.0218 0.2726 0.097 Uiso 1 1 calc R U . . .
C33 C 0.2189(3) 0.97994(13) 0.26329(9) 0.0921(9) Uani 1 1 d . . . . .
H33 H 0.1872 1.0211 0.2476 0.111 Uiso 1 1 calc R U . . .
C34 C 0.1553(2) 0.91953(14) 0.27123(10) 0.0841(8) Uani 1 1 d . . . . .
H34 H 0.0795 0.9202 0.2622 0.101 Uiso 1 1 calc R U . . .
C35 C 0.20222(17) 0.85764(11) 0.29239(8) 0.0603(5) Uani 1 1 d . . . . .
H35 H 0.1591 0.8158 0.2966 0.072 Uiso 1 1 calc R U . . .

loop_
_atom_site_aniso_label
_atom_site_aniso_U_11
_atom_site_aniso_U_22
_atom_site_aniso_U_33
_atom_site_aniso_U_23
_atom_site_aniso_U_13
_atom_site_aniso_U_12
N1 0.0358(6) 0.0411(6) 0.0370(6) 0.0027(5) -0.0018(5) 0.0046(5)
C1 0.0411(7) 0.0448(8) 0.0327(7) 0.0019(6) -0.0021(6) 0.0006(6)
C2 0.0365(7) 0.0457(8) 0.0339(7) 0.0061(6) -0.0019(6) -0.0005(6)
C3 0.0304(6) 0.0426(7) 0.0296(6) 0.0012(5) -0.0021(5) -0.0007(5)
C4 0.0256(6) 0.0436(7) 0.0301(6) 0.0010(5) -0.0023(5) 0.0006(5)
C5 0.0287(6) 0.0407(7) 0.0320(6) 0.0024(5) -0.0046(5) -0.0014(5)
C6 0.0277(6) 0.0462(8) 0.0359(7) 0.0042(6) -0.0022(5) -0.0039(5)
C7 0.0264(6) 0.0475(8) 0.0376(7) 0.0001(6) -0.0007(5) 0.0019(5)
C8 0.0318(6) 0.0410(7) 0.0328(6) -0.0006(5) -0.0040(5) 0.0031(5)
C9 0.0445(8) 0.0479(8) 0.0383(7) 0.0088(6) 0.0072(6) 0.0155(7)
C10 0.0400(9) 0.0760(12) 0.0571(10) 0.0030(9) -0.0022(7) 0.0168(8)
C11 0.0430(10) 0.117(2) 0.0775(14) 0.0285(14) 0.0057(9) 0.0279(11)
C12 0.0759(16) 0.1036(19) 0.0941(18) 0.0533(16) 0.0430(14) 0.0572(15)
C13 0.123(2) 0.0580(13) 0.0976(19) 0.0195(12) 0.0581(18) 0.0448(15)
C14 0.0885(15) 0.0471(10) 0.0640(12) 0.0037(9) 0.0224(11) 0.0149(10)
C15 0.0479(8) 0.0442(8) 0.0311(7) 0.0022(6) 0.0029(6) 0.0058(6)
C16 0.0538(9) 0.0537(9) 0.0349(7) 0.0020(7) -0.0016(7) 0.0079(7)
C17 0.0692(11) 0.0628(11) 0.0353(8) 0.0086(7) 0.0038(8) 0.0215(9)
C18 0.0855(13) 0.0496(10) 0.0451(9) 0.0127(8) 0.0196(9) 0.0190(10)
C19 0.0752(12) 0.0430(9) 0.0562(10) -0.0011(8) 0.0183(9) -0.0013(8)
C20 0.0581(10) 0.0507(9) 0.0395(8) 0.0009(7) 0.0037(7) -0.0008(8)
C21 0.0449(8) 0.0593(10) 0.0477(9) 0.0198(8) 0.0064(7) 0.0023(7)
O1 0.0484(7) 0.0862(10) 0.0732(9) 0.0367(8) 0.0220(6) 0.0164(7)
N2 0.0257(5) 0.0480(7) 0.0331(6) 0.0057(5) 0.0005(4) 0.0001(5)
C22 0.0266(6) 0.0388(7) 0.0340(7) -0.0007(5) -0.0018(5) -0.0021(5)
O2 0.0284(5) 0.0582(6) 0.0316(5) 0.0051(4) -0.0016(4) -0.0048(4)
C23 0.0261(6) 0.0381(7) 0.0372(7) -0.0026(5) -0.0009(5) -0.0019(5)
C24 0.0307(7) 0.0612(10) 0.0361(7) -0.0008(7) -0.0022(6) -0.0027(6)
C25 0.0276(7) 0.0737(12) 0.0523(9) -0.0049(8) -0.0061(6) -0.0019(7)
C26 0.0267(7) 0.0688(11) 0.0599(10) -0.0090(9) 0.0058(7) -0.0020(7)
C27 0.0398(8) 0.0770(12) 0.0434(9) -0.0085(8) 0.0097(7) 0.0004(8)
C28 0.0335(7) 0.0676(10) 0.0373(7) -0.0075(7) -0.0016(6) 0.0005(7)
N3 0.0282(5) 0.0414(6) 0.0414(6) 0.0061(5) -0.0066(5) -0.0019(5)
C29 0.0356(7) 0.0452(8) 0.0442(8) 0.0047(6) -0.0024(6) -0.0059(6)
O3 0.0565(8) 0.0545(8) 0.0921(10) 0.0051(7) -0.0335(7) -0.0139(6)
C30 0.0524(9) 0.0420(8) 0.0396(8) 0.0024(6) 0.0047(7) 0.0030(7)
C31 0.0812(13) 0.0421(9) 0.0577(10) -0.0011(8) 0.0186(10) -0.0042(9)
C32 0.140(2) 0.0401(10) 0.0617(13) 0.0044(9) 0.0283(15) 0.0072(12)
C33 0.165(3) 0.0543(13) 0.0573(13) 0.0088(10) 0.0056(16) 0.0455(16)
C34 0.1054(19) 0.0770(15) 0.0700(14) 0.0025(12) -0.0203(13) 0.0420(14)
C35 0.0642(11) 0.0561(10) 0.0607(11) 0.0071(9) -0.0123(9) 0.0131(9)

loop_
_atom_type_symbol
_atom_type_description
_atom_type_scat_dispersion_real
_atom_type_scat_dispersion_imag
_atom_type_scat_source
C C 0.0033 0.0016 'International Tables Vol C Tables 4.2.6.8 and 6.1.1.4'
H H 0.0000 0.0000 'International Tables Vol C Tables 4.2.6.8 and 6.1.1.4'
N N 0.0061 0.0033 'International Tables Vol C Tables 4.2.6.8 and 6.1.1.4'
O O 0.0106 0.0060 'International Tables Vol C Tables 4.2.6.8 and 6.1.1.4'

loop_
_geom_angle_atom_site_label_1
_geom_angle_atom_site_label_2
_geom_angle_atom_site_label_3
_geom_angle
_geom_angle_site_symmetry_1
_geom_angle_site_symmetry_3
_geom_angle_publ_flag
C1 N1 C8 109.25(12) . . ?
C1 N1 C9 128.44(13) . . ?
C8 N1 C9 122.23(12) . . ?
N1 C1 C2 109.07(13) . . ?
N1 C1 C15 121.65(13) . . ?
C2 C1 C15 129.17(14) . . ?
C1 C2 C21 122.72(14) . . ?
C1 C2 C3 106.98(13) . . ?
C21 C2 C3 129.65(14) . . ?
C8 C3 C4 118.47(13) . . ?
C8 C3 C2 106.15(12) . . ?
C4 C3 C2 135.37(13) . . ?
C5 C4 C3 118.14(12) . . ?
C5 C4 N2 123.06(13) . . ?
C3 C4 N2 118.76(12) . . ?
C4 C5 C6 120.94(13) . . ?
C4 C5 N3 120.49(12) . . ?
C6 C5 N3 118.57(12) . . ?
C7 C6 C5 121.50(13) . . ?
C7 C6 H6 119.3 . . ?
C5 C6 H6 119.3 . . ?
C6 C7 C8 117.10(13) . . ?
C6 C7 H7 121.5 . . ?
C8 C7 H7 121.5 . . ?
C7 C8 N1 127.96(13) . . ?
C7 C8 C3 123.47(13) . . ?
N1 C8 C3 108.55(12) . . ?
C10 C9 C14 121.25(17) . . ?
C10 C9 N1 118.76(15) . . ?
C14 C9 N1 119.88(17) . . ?
C9 C10 C11 119.8(2) . . ?
C9 C10 H10 120.1 . . ?
C11 C10 H10 120.1 . . ?
C12 C11 C10 119.7(3) . . ?
C12 C11 H11 120.1 . . ?
C10 C11 H11 120.1 . . ?
C11 C12 C13 120.3(2) . . ?
C11 C12 H12 119.9 . . ?
C13 C12 H12 119.9 . . ?
C12 C13 C14 120.9(2) . . ?
C12 C13 H13 119.6 . . ?
C14 C13 H13 119.6 . . ?
C9 C14 C13 118.2(2) . . ?
C9 C14 H14 120.9 . . ?
C13 C14 H14 120.9 . . ?
C20 C15 C16 118.95(15) . . ?
C20 C15 C1 120.78(14) . . ?
C16 C15 C1 120.26(15) . . ?
C17 C16 C15 120.27(17) . . ?
C17 C16 H16 119.9 . . ?
C15 C16 H16 119.9 . . ?
C18 C17 C16 120.37(17) . . ?
C18 C17 H17 119.8 . . ?
C16 C17 H17 119.8 . . ?
C17 C18 C19 120.19(16) . . ?
C17 C18 H18 119.9 . . ?
C19 C18 H18 119.9 . . ?
C18 C19 C20 120.12(18) . . ?
C18 C19 H19 119.9 . . ?
C20 C19 H19 119.9 . . ?
C19 C20 C15 120.10(17) . . ?
C19 C20 H20 120.0 . . ?
C15 C20 H20 120.0 . . ?
O1 C21 C2 126.29(15) . . ?
O1 C21 H21 116.9 . . ?
C2 C21 H21 116.9 . . ?
C22 N2 C4 126.30(12) . . ?
C22 N2 H2 115.8(12) . . ?
C4 N2 H2 113.5(12) . . ?
O2 C22 N2 123.96(12) . . ?
O2 C22 C23 120.65(12) . . ?
N2 C22 C23 115.39(12) . . ?
C24 C23 C28 119.09(13) . . ?
C24 C23 C22 118.10(13) . . ?
C28 C23 C22 122.78(12) . . ?
C25 C24 C23 120.38(15) . . ?
C25 C24 H24 119.8 . . ?
C23 C24 H24 119.8 . . ?
C26 C25 C24 120.28(15) . . ?
C26 C25 H25 119.9 . . ?
C24 C25 H25 119.9 . . ?
C27 C26 C25 119.87(15) . . ?
C27 C26 H26 120.1 . . ?
C25 C26 H26 120.1 . . ?
C26 C27 C28 120.14(16) . . ?
C26 C27 H27 119.9 . . ?
C28 C27 H27 119.9 . . ?
C27 C28 C23 120.20(14) . . ?
C27 C28 H28 119.9 . . ?
C23 C28 H28 119.9 . . ?
C29 N3 C5 124.28(12) . . ?
C29 N3 H3 119.1(12) . . ?
C5 N3 H3 116.6(12) . . ?
O3 C29 N3 122.62(15) . . ?
O3 C29 C30 121.68(15) . . ?
N3 C29 C30 115.70(13) . . ?
C35 C30 C31 118.89(17) . . ?
C35 C30 C29 123.35(15) . . ?
C31 C30 C29 117.74(16) . . ?
C32 C31 C30 120.7(2) . . ?
C32 C31 H31 119.7 . . ?
C30 C31 H31 119.7 . . ?
C33 C32 C31 120.1(2) . . ?
C33 C32 H32 120.0 . . ?
C31 C32 H32 120.0 . . ?
C32 C33 C34 120.2(2) . . ?
C32 C33 H33 119.9 . . ?
C34 C33 H33 119.9 . . ?
C33 C34 C35 120.3(3) . . ?
C33 C34 H34 119.8 . . ?
C35 C34 H34 119.8 . . ?
C30 C35 C34 119.7(2) . . ?
C30 C35 H35 120.2 . . ?
C34 C35 H35 120.2 . . ?

loop_
_geom_bond_atom_site_label_1
_geom_bond_atom_site_label_2
_geom_bond_distance
_geom_bond_site_symmetry_2
_geom_bond_publ_flag
N1 C1 1.3653(19) . ?
N1 C8 1.3907(18) . ?
N1 C9 1.4369(19) . ?
C1 C2 1.394(2) . ?
C1 C15 1.478(2) . ?
C2 C21 1.443(2) . ?
C2 C3 1.451(2) . ?
C3 C8 1.4001(19) . ?
C3 C4 1.4113(19) . ?
C4 C5 1.3924(19) . ?
C4 N2 1.4143(17) . ?
C5 C6 1.4057(19) . ?
C5 N3 1.4162(18) . ?
C6 C7 1.371(2) . ?
C6 H6 0.9400 . ?
C7 C8 1.386(2) . ?
C7 H7 0.9400 . ?
C9 C10 1.376(3) . ?
C9 C14 1.379(3) . ?
C10 C11 1.385(2) . ?
C10 H10 0.9400 . ?
C11 C12 1.366(4) . ?
C11 H11 0.9400 . ?
C12 C13 1.379(4) . ?
C12 H12 0.9400 . ?
C13 C14 1.387(3) . ?
C13 H13 0.9400 . ?
C14 H14 0.9400 . ?
C15 C20 1.390(2) . ?
C15 C16 1.397(2) . ?
C16 C17 1.379(2) . ?
C16 H16 0.9400 . ?
C17 C18 1.371(3) . ?
C17 H17 0.9400 . ?
C18 C19 1.380(3) . ?
C18 H18 0.9400 . ?
C19 C20 1.387(2) . ?
C19 H19 0.9400 . ?
C20 H20 0.9400 . ?
C21 O1 1.218(2) . ?
C21 H21 0.9400 . ?
N2 C22 1.3553(17) . ?
N2 H2 0.90(2) . ?
C22 O2 1.2334(17) . ?
C22 C23 1.4941(18) . ?
C23 C24 1.386(2) . ?
C23 C28 1.387(2) . ?
C24 C25 1.378(2) . ?
C24 H24 0.9400 . ?
C25 C26 1.378(2) . ?
C25 H25 0.9400 . ?
C26 C27 1.376(2) . ?
C26 H26 0.9400 . ?
C27 C28 1.385(2) . ?
C27 H27 0.9400 . ?
C28 H28 0.9400 . ?
N3 C29 1.3489(19) . ?
N3 H3 0.871(19) . ?
C29 O3 1.2242(19) . ?
C29 C30 1.493(2) . ?
C30 C35 1.384(3) . ?
C30 C31 1.386(2) . ?
C31 C32 1.373(3) . ?
C31 H31 0.9400 . ?
C32 C33 1.361(4) . ?
C32 H32 0.9400 . ?
C33 C34 1.373(4) . ?
C33 H33 0.9400 . ?
C34 C35 1.385(3) . ?
C34 H34 0.9400 . ?
C35 H35 0.9400 . ?

loop_
_geom_hbond_atom_site_label_D
_geom_hbond_atom_site_label_H
_geom_hbond_atom_site_label_A
_geom_hbond_distance_DH
_geom_hbond_distance_HA
_geom_hbond_distance_DA
_geom_hbond_angle_DHA
_geom_hbond_site_symmetry_A
N3 H3 O2 0.871(19) 1.940(18) 2.6694(15) 140.4(16) .
N2 H2 O1 0.90(2) 1.86(2) 2.7351(18) 161.5(18) .

loop_
_geom_torsion_atom_site_label_1
_geom_torsion_atom_site_label_2
_geom_torsion_atom_site_label_3
_geom_torsion_atom_site_label_4
_geom_torsion
_geom_torsion_site_symmetry_1
_geom_torsion_site_symmetry_2
_geom_torsion_site_symmetry_3
_geom_torsion_site_symmetry_4
_geom_torsion_publ_flag
C8 N1 C1 C2 -0.74(17) . . . . ?
C9 N1 C1 C2 -177.38(14) . . . . ?
C8 N1 C1 C15 -177.23(13) . . . . ?
C9 N1 C1 C15 6.1(2) . . . . ?
N1 C1 C2 C21 -170.85(15) . . . . ?
C15 C1 C2 C21 5.3(3) . . . . ?
N1 C1 C2 C3 0.73(17) . . . . ?
C15 C1 C2 C3 176.87(14) . . . . ?
C1 C2 C3 C8 -0.45(16) . . . . ?
C21 C2 C3 C8 170.34(16) . . . . ?
C1 C2 C3 C4 178.35(15) . . . . ?
C21 C2 C3 C4 -10.9(3) . . . . ?
C8 C3 C4 C5 -4.8(2) . . . . ?
C2 C3 C4 C5 176.51(15) . . . . ?
C8 C3 C4 N2 177.27(13) . . . . ?
C2 C3 C4 N2 -1.4(2) . . . . ?
C3 C4 C5 C6 6.7(2) . . . . ?
N2 C4 C5 C6 -175.52(13) . . . . ?
C3 C4 C5 N3 -174.09(12) . . . . ?
N2 C4 C5 N3 3.7(2) . . . . ?
C4 C5 C6 C7 -3.0(2) . . . . ?
N3 C5 C6 C7 177.74(13) . . . . ?
C5 C6 C7 C8 -2.5(2) . . . . ?
C6 C7 C8 N1 -177.63(14) . . . . ?
C6 C7 C8 C3 4.4(2) . . . . ?
C1 N1 C8 C7 -177.77(14) . . . . ?
C9 N1 C8 C7 -0.9(2) . . . . ?
C1 N1 C8 C3 0.44(16) . . . . ?
C9 N1 C8 C3 177.34(13) . . . . ?
C4 C3 C8 C7 -0.7(2) . . . . ?
C2 C3 C8 C7 178.32(13) . . . . ?
C4 C3 C8 N1 -179.02(12) . . . . ?
C2 C3 C8 N1 0.01(15) . . . . ?
C1 N1 C9 C10 -118.42(18) . . . . ?
C8 N1 C9 C10 65.3(2) . . . . ?
C1 N1 C9 C14 65.3(2) . . . . ?
C8 N1 C9 C14 -110.94(18) . . . . ?
C14 C9 C10 C11 -0.3(3) . . . . ?
N1 C9 C10 C11 -176.49(17) . . . . ?
C9 C10 C11 C12 0.2(3) . . . . ?
C10 C11 C12 C13 -0.1(3) . . . . ?
C11 C12 C13 C14 0.1(4) . . . . ?
C10 C9 C14 C13 0.3(3) . . . . ?
N1 C9 C14 C13 176.46(17) . . . . ?
C12 C13 C14 C9 -0.2(3) . . . . ?
N1 C1 C15 C20 -130.67(16) . . . . ?
C2 C1 C15 C20 53.6(2) . . . . ?
N1 C1 C15 C16 50.7(2) . . . . ?
C2 C1 C15 C16 -125.03(18) . . . . ?
C20 C15 C16 C17 -0.7(2) . . . . ?
C1 C15 C16 C17 177.97(15) . . . . ?
C15 C16 C17 C18 0.0(3) . . . . ?
C16 C17 C18 C19 0.5(3) . . . . ?
C17 C18 C19 C20 -0.4(3) . . . . ?
C18 C19 C20 C15 -0.2(3) . . . . ?
C16 C15 C20 C19 0.8(2) . . . . ?
C1 C15 C20 C19 -177.87(15) . . . . ?
C1 C2 C21 O1 169.43(19) . . . . ?
C3 C2 C21 O1 -0.1(3) . . . . ?
C5 C4 N2 C22 45.7(2) . . . . ?
C3 C4 N2 C22 -136.50(15) . . . . ?
C4 N2 C22 O2 -3.3(2) . . . . ?
C4 N2 C22 C23 176.92(13) . . . . ?
O2 C22 C23 C24 19.1(2) . . . . ?
N2 C22 C23 C24 -161.14(14) . . . . ?
O2 C22 C23 C28 -159.07(15) . . . . ?
N2 C22 C23 C28 20.7(2) . . . . ?
C28 C23 C24 C25 0.5(2) . . . . ?
C22 C23 C24 C25 -177.68(15) . . . . ?
C23 C24 C25 C26 1.3(3) . . . . ?
C24 C25 C26 C27 -1.8(3) . . . . ?
C25 C26 C27 C28 0.6(3) . . . . ?
C26 C27 C28 C23 1.2(3) . . . . ?
C24 C23 C28 C27 -1.7(3) . . . . ?
C22 C23 C28 C27 176.38(16) . . . . ?
C4 C5 N3 C29 127.85(16) . . . . ?
C6 C5 N3 C29 -52.9(2) . . . . ?
C5 N3 C29 O3 -1.0(3) . . . . ?
C5 N3 C29 C30 179.14(13) . . . . ?
O3 C29 C30 C35 -156.52(18) . . . . ?
N3 C29 C30 C35 23.4(2) . . . . ?
O3 C29 C30 C31 21.9(2) . . . . ?
N3 C29 C30 C31 -158.24(15) . . . . ?
C35 C30 C31 C32 -3.5(3) . . . . ?
C29 C30 C31 C32 178.03(17) . . . . ?
C30 C31 C32 C33 3.2(3) . . . . ?
C31 C32 C33 C34 -0.1(4) . . . . ?
C32 C33 C34 C35 -2.6(4) . . . . ?
C31 C30 C35 C34 0.8(3) . . . . ?
C29 C30 C35 C34 179.18(18) . . . . ?
C33 C34 C35 C30 2.2(3) . . . . ?
